data_7131436
loop_
_publ_author_name
'Muang-Non, Phonlakrit'
'Markwell-Heys, Adrian W'
'Doonan, Christian J.'
'White, Nicholas G.'

_publ_section_title
;
 Charge "mis-matched" hydrogen bonded frameworks for cation exchange and
 dye sorption.
;
_journal_issue 27
_journal_name_full 'Chemical communications (Cambridge, England)'
_journal_page_first 4059
_journal_page_last 4062
_journal_paper_doi 10.1039/d3cc00553d
_journal_volume 59
_journal_year 2023
_chemical_formula_moiety 'C28 H16 B O8, 5(H2 O), 2.5(C14 H16 N4)'
_chemical_formula_sum 'C63 H66 B N10 O13'
_chemical_formula_weight 1182.06
_space_group_crystal_system triclinic
_space_group_IT_number 2
_space_group_name_Hall '-P 1'
_space_group_name_H-M_alt 'P -1'
_atom_sites_solution_hydrogens mixed
_atom_sites_solution_primary dual
_audit_creation_date 2023-01-11
_audit_creation_method
;
Olex2 1.5
(compiled 2022.04.07 svn.rca3783a0 for OlexSys, GUI svn.r6498)
;
_audit_update_record
;
2023-01-31 deposited with the CCDC.	2023-03-09 downloaded from the CCDC.
;
_cell_angle_alpha 110.045(3)
_cell_angle_beta 110.898(3)
_cell_angle_gamma 96.920(2)
_cell_formula_units_Z 2
_cell_length_a 14.1697(4)
_cell_length_b 14.5406(4)
_cell_length_c 16.0657(5)
_cell_measurement_reflns_used 14684
_cell_measurement_temperature 150.00(10)
_cell_measurement_theta_max 60.9630
_cell_measurement_theta_min 3.5720
_cell_volume 2791.70(18)
_computing_cell_refinement 'CrysAlisPro 1.171.41.123a (Rigaku OD, 2022)'
_computing_data_collection 'CrysAlisPro 1.171.41.123a (Rigaku OD, 2022)'
_computing_data_reduction 'CrysAlisPro 1.171.41.123a (Rigaku OD, 2022)'
_computing_molecular_graphics 'Olex2 1.5 (Dolomanov et al., 2009)'
_computing_publication_material 'Olex2 1.5 (Dolomanov et al., 2009)'
_computing_structure_refinement 'SHELXL 2018/3 (Sheldrick, 2015)'
_computing_structure_solution 'SHELXT 2018/2 (Sheldrick, 2018)'
_diffrn_ambient_environment N~2~
_diffrn_ambient_temperature 150.00(10)
_diffrn_detector 'CCD plate'
_diffrn_detector_area_resol_mean 8.1297
_diffrn_detector_type EosS2
_diffrn_measured_fraction_theta_full 0.999
_diffrn_measured_fraction_theta_max 0.999
_diffrn_measurement_details
;
List of Runs (angles in degrees, time in seconds):

  # Type    Start    End  Width  t~exp~   \w     \q     \k     \f   Frames
#--------------------------------------------------------------------------
  1  \w   -107.00  -7.00   1.00    1.00    --  -36.03 -19.00 -90.00  100
  2  \w    -86.00  -6.00   1.00    1.00    --  -36.03 125.00   0.00   80
  3  \w   -103.00 -19.00   1.00    1.00    --  -36.03 -57.00-150.00   84
  4  \w    103.00 153.00   1.00    6.00    --   85.19  77.00 -30.00   50
  5  \w     17.00 103.00   1.00    6.00    --   85.19 -45.00-120.00   86
  6  \w     18.00 103.00   1.00    6.00    --   85.19 -61.00  60.00   85
  7  \w     16.00 106.00   1.00    6.00    --   85.19 -95.00 -90.00   90
  8  \w     16.00 106.00   1.00    6.00    --   85.19 -95.00-180.00   90
  9  \w     15.00 107.00   1.00    6.00    --   85.19 -30.00 -60.00   92
 10  \w     18.00 112.00   1.00    6.00    --   85.19 -77.00-150.00   94
 11  \w     16.00 106.00   1.00    6.00    --   85.19 -95.00  30.00   90
 12  \w     16.00 154.00   1.00    6.00    --   85.19   0.00 -30.00  138
 13  \w   -103.00 -19.00   1.00    1.00    --  -36.03 -57.00 120.00   84
 14  \w   -103.00 -19.00   1.00    1.00    --  -36.03 -57.00  60.00   84
 15  \w    -53.00  31.00   1.00    1.00    --  -36.03  57.00-120.00   84
 16  \w     67.00 152.00   1.00    6.00    --   85.19  61.00   0.00   85
 17  \w     67.00 152.00   1.00    6.00    --   85.19  61.00 150.00   85
 18  \w     67.00 152.00   1.00    6.00    --   85.19  61.00-180.00   85
 19  \w     64.00 155.00   1.00    6.00    --   85.19  30.00 150.00   91
 20  \w     67.00 152.00   1.00    6.00    --   85.19  61.00  90.00   85
 21  \w     68.00 154.00   1.00    6.00    --   85.19  45.00-120.00   86
 22  \w     68.00 154.00   1.00    6.00    --   85.19  45.00 -30.00   86
 23  \w     67.00 152.00   1.00    6.00    --   85.19  61.00 -90.00   85
 24  \w     68.00 154.00   1.00    6.00    --   85.19  45.00  60.00   86
 25  \w   -103.00 -19.00   1.00    1.00    --  -36.03 -57.00 150.00   84
 26  \w   -103.00 -19.00   1.00    1.00    --  -36.03 -57.00   0.00   84
 27  \w   -103.00 -19.00   1.00    1.00    --  -36.03 -57.00 -60.00   84
 28  \w     67.00 152.00   1.00    6.00    --   85.19  61.00  60.00   85
 29  \w     67.00 152.00   1.00    6.00    --   85.19  61.00-120.00   85
 30  \w     67.00 152.00   1.00    6.00    --   85.19  61.00 -30.00   85
 31  \w     67.00 152.00   1.00    6.00    --   85.19  61.00 120.00   85
 32  \w     67.00 152.00   1.00    6.00    --   85.19  61.00  30.00   85
;
_diffrn_measurement_device 'four-circle diffractometer'
_diffrn_measurement_device_type 'SuperNova, Dual, Cu at home/near, EosS2'
_diffrn_measurement_method '\w scans'
_diffrn_orient_matrix_type 'CrysAlisPro convention (1999,Acta A55,543-557)'
_diffrn_orient_matrix_UB_11 0.0648795000
_diffrn_orient_matrix_UB_12 0.0649099000
_diffrn_orient_matrix_UB_13 -0.0296206000
_diffrn_orient_matrix_UB_21 0.0423661000
_diffrn_orient_matrix_UB_22 0.0878169000
_diffrn_orient_matrix_UB_23 0.1025652000
_diffrn_orient_matrix_UB_31 0.0930676000
_diffrn_orient_matrix_UB_32 -0.0429877000
_diffrn_orient_matrix_UB_33 0.0366383000
_diffrn_radiation_monochromator mirror
_diffrn_radiation_probe x-ray
_diffrn_radiation_type 'Cu K\a'
_diffrn_radiation_wavelength 1.54184
_diffrn_reflns_av_R_equivalents 0.0417
_diffrn_reflns_av_unetI/netI 0.0294
_diffrn_reflns_Laue_measured_fraction_full 0.999
_diffrn_reflns_Laue_measured_fraction_max 0.999
_diffrn_reflns_limit_h_max 15
_diffrn_reflns_limit_h_min -15
_diffrn_reflns_limit_k_max 16
_diffrn_reflns_limit_k_min -16
_diffrn_reflns_limit_l_max 17
_diffrn_reflns_limit_l_min -17
_diffrn_reflns_number 40019
_diffrn_reflns_point_group_measured_fraction_full 0.999
_diffrn_reflns_point_group_measured_fraction_max 0.999
_diffrn_reflns_theta_full 58.935
_diffrn_reflns_theta_max 58.935
_diffrn_reflns_theta_min 3.474
_diffrn_source 'micro-focus sealed X-ray tube'
_diffrn_source_type 'SuperNova (Cu) X-ray Source'
_exptl_absorpt_coefficient_mu 0.819
_exptl_absorpt_correction_T_max 1.00000
_exptl_absorpt_correction_T_min 0.94016
_exptl_absorpt_correction_type multi-scan
_exptl_absorpt_process_details
;
CrysAlisPro 1.171.41.123a (Rigaku Oxford Diffraction, 2022)
Empirical absorption correction using spherical harmonics,
implemented in SCALE3 ABSPACK scaling algorithm.
;
_exptl_crystal_colour 'clear light colourless'
_exptl_crystal_colour_lustre clear
_exptl_crystal_colour_modifier light
_exptl_crystal_colour_primary colourless
_exptl_crystal_density_diffrn 1.406
_exptl_crystal_description block
_exptl_crystal_F_000 1246
_exptl_crystal_recrystallization_method
'Crystallised using diphenylbisamidinium.2Cl with TBA5.tetraboratecarboxylate in H2O. Final concentration = 2 mM.'
_exptl_crystal_size_max 0.24
_exptl_crystal_size_mid 0.18
_exptl_crystal_size_min 0.12
_refine_diff_density_max 0.391
_refine_diff_density_min -0.491
_refine_diff_density_rms 0.046
_refine_ls_extinction_method none
_refine_ls_goodness_of_fit_ref 1.049
_refine_ls_hydrogen_treatment constr
_refine_ls_matrix_type full
_refine_ls_number_parameters 799
_refine_ls_number_reflns 8003
_refine_ls_number_restraints 0
_refine_ls_restrained_S_all 1.049
_refine_ls_R_factor_all 0.0468
_refine_ls_R_factor_gt 0.0388
_refine_ls_shift/su_max 0.001
_refine_ls_shift/su_mean 0.000
_refine_ls_structure_factor_coef Fsqd
_refine_ls_weighting_details 'w=1/[\s^2^(Fo^2^)+(0.0488P)^2^+1.5095P] where P=(Fo^2^+2Fc^2^)/3'
_refine_ls_weighting_scheme calc
_refine_ls_wR_factor_gt 0.0950
_refine_ls_wR_factor_ref 0.1006
_reflns_Friedel_coverage 0.000
_reflns_number_gt 6891
_reflns_number_total 8003
_reflns_threshold_expression 'I > 2\s(I)'
_cod_data_source_file d3cc00553d2.cif
_cod_data_source_block 2_B
_cod_depositor_comments 'Adding full bibliography for 7131429--7131437.cif.'
_cod_original_cell_volume 2791.70(16)
_cod_database_code 7131436
_shelx_shelxl_version_number 2018/3
_chemical_oxdiff_formula C50H50N50O50B25
_shelx_space_group_comment
;
The symmetry employed for this shelxl refinement is uniquely defined
by the following loop, which should always be used as a source of
symmetry information in preference to the above space-group names.
They are only intended as comments.
;
_shelx_estimated_absorpt_t_max 0.908
_shelx_estimated_absorpt_t_min 0.828
_olex2_refinement_description
;
1. Fixed Uiso
 At 1.2 times of:
  All C(H) groups, All N(H,H) groups
 At 1.5 times of:
  All O(H,H) groups
2.a Free rotating group:
 O100(H10C,H10D), O130(H13C,H13D), O140(H14A,H14B), O120(H12C,H12D), O110(H11C,
 H11D)
2.b Aromatic/amide H refined with riding coordinates:
 C53(H53), C70(H70), C62(H62), C52(H52), C59(H59), C76(H76), C73(H73),
 C66(H66), C67(H67), C60(H60), C55(H55), C32(H32), C74(H74), C77(H77), C56(H56),
  C69(H69), C63(H63), C45(H45), C31(H31), C25(H25), C46(H46), C9(H9), C3(H3),
 C22(H22), C12(H12), C4(H4), C26(H26), C10(H10), C6(H6), C29(H29), C28(H28),
 C43(H43), C13(H13), C23(H23), C42(H42), C7(H7)
2.c X=CH2 refined with riding coordinates:
 N20(H20A,H20B), N21(H21A,H21B), N12(H12A,H12B), N13(H13A,H13B), N3(H3A,H3B),
 N4(H4A,H4B), N11(H11A,H11B), N10(H10A,H10B), N2(H2A,H2B), N1(H1A,H1B)
;
_ins_header
;
TITL PMN-C-21-H2O-repro in P-1 
REM P-1 (#2 in standard setting)
CELL 1.54184  14.169663  14.540633  16.065734 110.0445 110.8977  96.9201
ZERR    1.00   0.000397   0.000406   0.000456   0.0026   0.0026   0.0023
LATT  1
SFAC C H B N O
UNIT 50.00 50.00 25.00 50.00 50.00
REM  CrysAlisPro recorded range (K): Min=150.0; max=150.0; aver:150.0
TEMP -123
SIZE 0.12 0.18 0.24
TREF
HKLF 4
END
;
_olex2_submission_special_instructions 'No special instructions were received'
_oxdiff_exptl_absorpt_empirical_details
;
Empirical correction (ABSPACK) includes:
- Absorption correction using spherical harmonics
- Frame scaling
;
_oxdiff_exptl_absorpt_empirical_full_max 1.227
_oxdiff_exptl_absorpt_empirical_full_min 0.763

loop_
_space_group_symop_operation_xyz
'x, y, z'
'-x, -y, -z'

loop_
_atom_site_label
_atom_site_type_symbol
_atom_site_fract_x
_atom_site_fract_y
_atom_site_fract_z
_atom_site_U_iso_or_equiv
_atom_site_adp_type
_atom_site_occupancy
_atom_site_site_symmetry_order
_atom_site_calc_flag
_atom_site_refinement_flags_posn
_atom_site_refinement_flags_adp
_atom_site_refinement_flags_occupancy
_atom_site_disorder_assembly
_atom_site_disorder_group
O1 O 0.28629(10) 0.07331(10) 1.01991(9) 0.0196(3) Uani 1 1 d . . . . .
O2 O 0.12892(10) 0.09424(10) 1.00410(10) 0.0203(3) Uani 1 1 d . . . . .
O6 O 0.46381(11) 0.14327(10) 0.54000(10) 0.0246(3) Uani 1 1 d . . . . .
O5 O 0.57083(11) 0.29550(10) 0.59130(10) 0.0242(3) Uani 1 1 d . . . . .
O4 O 0.47821(11) 0.92581(10) 1.10553(11) 0.0273(3) Uani 1 1 d . . . . .
O8 O -0.18056(11) 0.35828(10) 0.46633(10) 0.0247(3) Uani 1 1 d . . . . .
O7 O -0.20215(11) 0.46782(11) 0.58907(10) 0.0259(3) Uani 1 1 d . . . . .
O3 O 0.45120(11) 0.87950(11) 1.21550(10) 0.0282(3) Uani 1 1 d . . . . .
O100 O 0.46779(12) 0.11181(11) 0.19818(11) 0.0323(4) Uani 1 1 d G . . . .
H10C H 0.469599 0.049076 0.172866 0.049 Uiso 1 1 d G U . . .
H10D H 0.419679 0.118672 0.150540 0.049 Uiso 1 1 d G U . . .
O130 O 0.66884(13) 0.60630(12) 0.83626(11) 0.0349(4) Uani 1 1 d G . . . .
H13C H 0.699227 0.562591 0.811963 0.052 Uiso 1 1 d G U . . .
H13D H 0.608877 0.569121 0.824702 0.052 Uiso 1 1 d G U . . .
O140 O 0.72301(12) 0.46736(13) 0.37093(12) 0.0369(4) Uani 1 1 d G . . . .
H14A H 0.763267 0.436412 0.399617 0.055 Uiso 1 1 d G U . . .
H14B H 0.763134 0.503641 0.356695 0.055 Uiso 1 1 d G U . . .
O120 O 0.73824(12) 0.45782(12) 0.72998(11) 0.0336(4) Uani 1 1 d G . . . .
H12C H 0.761540 0.469122 0.690063 0.050 Uiso 1 1 d G U . . .
H12D H 0.679431 0.410065 0.691911 0.050 Uiso 1 1 d G U . . .
N20 N 0.77635(13) 0.12806(13) 0.98876(12) 0.0219(4) Uani 1 1 d . . . . .
H20A H 0.753255 0.066157 0.982841 0.026 Uiso 1 1 calc R U . . .
H20B H 0.736085 0.169628 0.990241 0.026 Uiso 1 1 calc R U . . .
N21 N 0.93071(13) 0.09649(12) 0.99314(12) 0.0218(4) Uani 1 1 d . . . . .
H21A H 0.907462 0.034628 0.987226 0.026 Uiso 1 1 calc R U . . .
H21B H 0.994092 0.116661 0.997561 0.026 Uiso 1 1 calc R U . . .
N12 N -0.33400(13) 0.05282(12) 0.13507(12) 0.0225(4) Uani 1 1 d . . . . .
H12A H -0.401176 0.032964 0.120747 0.027 Uiso 1 1 calc R U . . .
H12B H -0.307429 0.015829 0.098026 0.027 Uiso 1 1 calc R U . . .
N13 N -0.31201(13) 0.19388(13) 0.26787(12) 0.0236(4) Uani 1 1 d . . . . .
H13A H -0.379094 0.174623 0.254121 0.028 Uiso 1 1 calc R U . . .
H13B H -0.270802 0.250619 0.319083 0.028 Uiso 1 1 calc R U . . .
N3 N 0.67932(14) 0.20556(13) 0.48719(13) 0.0271(4) Uani 1 1 d . . . . .
H3A H 0.631189 0.227676 0.504620 0.033 Uiso 1 1 calc R U . . .
H3B H 0.730550 0.248613 0.489578 0.033 Uiso 1 1 calc R U . . .
N4 N 0.59790(14) 0.04480(13) 0.45437(13) 0.0263(4) Uani 1 1 d . . . . .
H4A H 0.550051 0.067482 0.471917 0.032 Uiso 1 1 calc R U . . .
H4B H 0.594290 -0.020472 0.434637 0.032 Uiso 1 1 calc R U . . .
N11 N 0.57013(13) 0.38824(13) 0.46684(13) 0.0272(4) Uani 1 1 d . . . . .
H11A H 0.635127 0.417041 0.480168 0.033 Uiso 1 1 calc R U . . .
H11B H 0.556290 0.373980 0.510974 0.033 Uiso 1 1 calc R U . . .
N10 N 0.51047(14) 0.38628(14) 0.31311(14) 0.0288(4) Uani 1 1 d . . . . .
H10A H 0.574618 0.415060 0.324221 0.035 Uiso 1 1 calc R U . . .
H10B H 0.457636 0.370814 0.256348 0.035 Uiso 1 1 calc R U . . .
N2 N 1.34011(15) 0.01879(15) 0.29283(14) 0.0345(5) Uani 1 1 d . . . . .
H2A H 1.391610 0.005443 0.276536 0.041 Uiso 1 1 calc R U . . .
H2B H 1.329231 0.079371 0.304763 0.041 Uiso 1 1 calc R U . . .
C51 C 0.23082(15) 0.19704(13) 0.96157(13) 0.0158(4) Uani 1 1 d . . . . .
C61 C 0.33304(14) 0.54148(14) 0.91908(14) 0.0159(4) Uani 1 1 d . . . . .
N1 N 1.29627(16) -0.14134(15) 0.28150(15) 0.0373(5) Uani 1 1 d . . . . .
H1A H 1.347884 -0.154282 0.265231 0.045 Uiso 1 1 calc R U . . .
H1B H 1.255884 -0.188852 0.285756 0.045 Uiso 1 1 calc R U . . .
C50 C 0.21456(15) 0.11691(13) 0.99848(13) 0.0158(4) Uani 1 1 d . . . . .
C44 C 0.98074(15) 0.45070(14) 1.00158(13) 0.0166(4) Uani 1 1 d . . . . .
C54 C 0.25683(15) 0.34536(13) 0.88546(13) 0.0156(4) Uani 1 1 d . . . . .
C65 C 0.44002(15) 0.28667(14) 0.65066(13) 0.0167(4) Uani 1 1 d . . . . .
C33 C -0.27330(15) 0.13780(14) 0.21183(14) 0.0186(4) Uani 1 1 d . . . . .
C58 C 0.41661(14) 0.74921(14) 1.06040(14) 0.0174(4) Uani 1 1 d . . . . .
C53 C 0.16359(15) 0.31112(14) 0.89038(13) 0.0175(4) Uani 1 1 d . . . . .
H53 H 0.106647 0.338109 0.867674 0.021 Uiso 1 1 calc R U . . .
C70 C 0.47391(15) 0.39061(14) 0.70998(14) 0.0177(4) Uani 1 1 d . . . . .
H70 H 0.530979 0.432191 0.709919 0.021 Uiso 1 1 calc R U . . .
C71 C -0.14758(15) 0.41769(14) 0.55627(14) 0.0189(4) Uani 1 1 d . . . . .
C40 C 0.87109(15) 0.15845(14) 0.99538(13) 0.0177(4) Uani 1 1 d . . . . .
C62 C 0.36757(15) 0.56894(14) 1.01975(14) 0.0176(4) Uani 1 1 d . . . . .
H62 H 0.364090 0.516472 1.041987 0.021 Uiso 1 1 calc R U . . .
C57 C 0.45298(15) 0.85956(15) 1.13333(14) 0.0193(4) Uani 1 1 d . . . . .
C64 C 0.49400(15) 0.23772(14) 0.58975(14) 0.0186(4) Uani 1 1 d . . . . .
C72 C -0.03972(15) 0.42440(14) 0.62486(14) 0.0178(4) Uani 1 1 d . . . . .
C75 C 0.16046(15) 0.42402(13) 0.75652(13) 0.0156(4) Uani 1 1 d . . . . .
C52 C 0.15032(15) 0.23894(14) 0.92719(13) 0.0169(4) Uani 1 1 d . . . . .
H52 H 0.085045 0.218081 0.928776 0.020 Uiso 1 1 calc R U . . .
C59 C 0.38726(15) 0.72433(14) 0.96061(14) 0.0186(4) Uani 1 1 d . . . . .
H59 H 0.396064 0.776881 0.939337 0.022 Uiso 1 1 calc R U . . .
C41 C 0.90903(15) 0.26173(14) 1.00266(14) 0.0182(4) Uani 1 1 d . . . . .
C76 C 0.09671(15) 0.48073(14) 0.78904(14) 0.0191(4) Uani 1 1 d . . . . .
H76 H 0.121246 0.520464 0.857296 0.023 Uiso 1 1 calc R U . . .
C30 C -0.16023(15) 0.17016(15) 0.23641(14) 0.0188(4) Uani 1 1 d . . . . .
C73 C 0.02295(15) 0.37083(14) 0.59017(14) 0.0192(4) Uani 1 1 d . . . . .
H73 H -0.000531 0.333795 0.521613 0.023 Uiso 1 1 calc R U . . .
C27 C 0.05644(15) 0.22591(15) 0.28807(14) 0.0195(4) Uani 1 1 d . . . . .
C66 C 0.35562(15) 0.22857(14) 0.65224(14) 0.0183(4) Uani 1 1 d . . . . .
H66 H 0.330424 0.157350 0.612535 0.022 Uiso 1 1 calc R U . . .
C67 C 0.30822(15) 0.27354(14) 0.71099(14) 0.0187(4) Uani 1 1 d . . . . .
H67 H 0.250785 0.231641 0.710266 0.022 Uiso 1 1 calc R U . . .
C24 C 0.17042(15) 0.25541(14) 0.31533(14) 0.0197(4) Uani 1 1 d . . . . .
O110 O 0.84339(17) 0.30638(15) 0.72617(16) 0.0556(5) Uani 1 1 d G . . . .
H11C H 0.811476 0.353960 0.726990 0.083 Uiso 1 1 d G U . . .
H11D H 0.906137 0.334183 0.735114 0.083 Uiso 1 1 d G U . . .
C11 C 0.76016(16) 0.07635(14) 0.43282(14) 0.0196(4) Uani 1 1 d . . . . .
C60 C 0.34557(15) 0.62383(14) 0.89292(14) 0.0176(4) Uani 1 1 d . . . . .
H60 H 0.324351 0.609564 0.825598 0.021 Uiso 1 1 calc R U . . .
C68 C 0.34073(15) 0.37829(14) 0.77188(13) 0.0162(4) Uani 1 1 d . . . . .
C55 C 0.33838(15) 0.30477(15) 0.92465(14) 0.0196(4) Uani 1 1 d . . . . .
H55 H 0.404874 0.328359 0.926428 0.024 Uiso 1 1 calc R U . . .
C32 C -0.00446(16) 0.12507(15) 0.22855(14) 0.0202(4) Uani 1 1 d . . . . .
H32 H 0.027544 0.074942 0.204029 0.024 Uiso 1 1 calc R U . . .
C74 C 0.11952(15) 0.37063(14) 0.65430(14) 0.0188(4) Uani 1 1 d . . . . .
H74 H 0.159798 0.332540 0.627733 0.023 Uiso 1 1 calc R U . . .
C77 C 0.00023(16) 0.48119(15) 0.72624(14) 0.0211(4) Uani 1 1 d . . . . .
H77 H -0.039595 0.520588 0.752193 0.025 Uiso 1 1 calc R U . . .
C56 C 0.32695(15) 0.23204(14) 0.96092(14) 0.0189(4) Uani 1 1 d . . . . .
H56 H 0.384267 0.206120 0.985223 0.023 Uiso 1 1 calc R U . . .
C69 C 0.42599(15) 0.43485(14) 0.76931(13) 0.0167(4) Uani 1 1 d . . . . .
H69 H 0.452025 0.505950 0.809525 0.020 Uiso 1 1 calc R U . . .
C63 C 0.40684(15) 0.66998(14) 1.08874(14) 0.0185(4) Uani 1 1 d . . . . .
H63 H 0.427169 0.684694 1.156052 0.022 Uiso 1 1 calc R U . . .
C45 C 1.04858(16) 0.40972(15) 1.05594(14) 0.0208(4) Uani 1 1 d . . . . .
H45 H 1.120686 0.446639 1.093701 0.025 Uiso 1 1 calc R U . . .
C5 C 1.02226(16) 0.00793(15) 0.37194(14) 0.0207(4) Uani 1 1 d . . . . .
C31 C -0.11003(15) 0.09748(15) 0.20501(14) 0.0197(4) Uani 1 1 d . . . . .
H31 H -0.149349 0.028020 0.166864 0.024 Uiso 1 1 calc R U . . .
C25 C 0.20845(16) 0.21852(15) 0.24515(14) 0.0221(4) Uani 1 1 d . . . . .
H25 H 0.161561 0.169257 0.181283 0.027 Uiso 1 1 calc R U . . .
C46 C 1.01442(16) 0.31711(15) 1.05672(14) 0.0208(4) Uani 1 1 d . . . . .
H46 H 1.062957 0.291116 1.094247 0.025 Uiso 1 1 calc R U . . .
C8 C 0.93116(16) 0.02962(14) 0.39322(14) 0.0192(4) Uani 1 1 d . . . . .
C14 C 0.67472(16) 0.10838(15) 0.45764(14) 0.0205(4) Uani 1 1 d . . . . .
C9 C 0.94676(16) 0.10874(15) 0.48016(15) 0.0217(4) Uani 1 1 d . . . . .
H9 H 1.016424 0.146767 0.527405 0.026 Uiso 1 1 calc R U . . .
C3 C 1.20255(16) 0.06313(15) 0.39600(15) 0.0232(5) Uani 1 1 d . . . . .
H3 H 1.267492 0.114619 0.428870 0.028 Uiso 1 1 calc R U . . .
C22 C 0.34824(16) 0.35357(15) 0.43384(15) 0.0228(4) Uani 1 1 d . . . . .
H22 H 0.396672 0.397034 0.499361 0.027 Uiso 1 1 calc R U . . .
C12 C 0.74256(16) -0.00459(15) 0.34612(14) 0.0214(4) Uani 1 1 d . . . . .
H12 H 0.672909 -0.044612 0.300608 0.026 Uiso 1 1 calc R U . . .
C4 C 1.11933(16) 0.08157(15) 0.41861(14) 0.0226(4) Uani 1 1 d . . . . .
H4 H 1.128241 0.145995 0.467173 0.027 Uiso 1 1 calc R U . . .
C26 C 0.31334(16) 0.25245(15) 0.26697(15) 0.0230(5) Uani 1 1 d . . . . .
H26 H 0.337390 0.228449 0.217457 0.028 Uiso 1 1 calc R U . . .
C2 C 1.19140(16) -0.03098(16) 0.32495(15) 0.0238(5) Uani 1 1 d . . . . .
C21 C 0.38390(16) 0.32161(15) 0.36113(15) 0.0213(4) Uani 1 1 d . . . . .
C10 C 0.86332(16) 0.13307(15) 0.49913(15) 0.0222(4) Uani 1 1 d . . . . .
H10 H 0.876159 0.189019 0.557949 0.027 Uiso 1 1 calc R U . . .
C20 C 0.49367(16) 0.36650(15) 0.38096(16) 0.0235(5) Uani 1 1 d . . . . .
C6 C 1.01278(17) -0.08592(16) 0.30185(15) 0.0256(5) Uani 1 1 d . . . . .
H6 H 0.948253 -0.137882 0.269538 0.031 Uiso 1 1 calc R U . . .
C29 C -0.10067(16) 0.27150(15) 0.29339(15) 0.0227(4) Uani 1 1 d . . . . .
H29 H -0.133766 0.322295 0.314105 0.027 Uiso 1 1 calc R U . . .
C28 C 0.00600(16) 0.29843(15) 0.31986(15) 0.0233(5) Uani 1 1 d . . . . .
H28 H 0.045881 0.367416 0.360360 0.028 Uiso 1 1 calc R U . . .
C43 C 0.87472(16) 0.39629(16) 0.95127(16) 0.0249(5) Uani 1 1 d . . . . .
H43 H 0.825644 0.423356 0.915641 0.030 Uiso 1 1 calc R U . . .
C13 C 0.82681(16) -0.02648(15) 0.32650(14) 0.0210(4) Uani 1 1 d . . . . .
H13 H 0.813844 -0.080725 0.266505 0.025 Uiso 1 1 calc R U . . .
C23 C 0.24256(16) 0.32223(15) 0.41094(15) 0.0215(4) Uani 1 1 d . . . . .
H23 H 0.218593 0.346240 0.460518 0.026 Uiso 1 1 calc R U . . .
C42 C 0.83941(16) 0.30384(15) 0.95208(15) 0.0235(5) Uani 1 1 d . . . . .
H42 H 0.766630 0.268770 0.917596 0.028 Uiso 1 1 calc R U . . .
C1 C 1.27959(17) -0.05156(16) 0.29934(15) 0.0266(5) Uani 1 1 d . . . . .
C7 C 1.09551(17) -0.10485(16) 0.27842(15) 0.0281(5) Uani 1 1 d . . . . .
H7 H 1.086670 -0.169244 0.229852 0.034 Uiso 1 1 calc R U . . .
B1 B 0.27439(17) 0.42381(16) 0.83491(15) 0.0161(5) Uani 1 1 d . . . . .

loop_
_atom_site_aniso_label
_atom_site_aniso_U_11
_atom_site_aniso_U_22
_atom_site_aniso_U_33
_atom_site_aniso_U_23
_atom_site_aniso_U_13
_atom_site_aniso_U_12
O1 0.0188(7) 0.0185(7) 0.0238(7) 0.0110(6) 0.0092(6) 0.0062(6)
O2 0.0193(7) 0.0203(7) 0.0280(7) 0.0133(6) 0.0139(6) 0.0066(6)
O6 0.0247(8) 0.0198(8) 0.0282(8) 0.0048(6) 0.0155(6) 0.0046(6)
O5 0.0225(8) 0.0233(7) 0.0274(8) 0.0065(6) 0.0162(6) 0.0027(6)
O4 0.0259(8) 0.0185(7) 0.0346(8) 0.0077(6) 0.0141(7) 0.0024(6)
O8 0.0223(8) 0.0250(7) 0.0179(7) 0.0056(6) 0.0029(6) 0.0041(6)
O7 0.0183(8) 0.0314(8) 0.0252(8) 0.0095(6) 0.0074(6) 0.0097(6)
O3 0.0296(8) 0.0251(8) 0.0238(8) 0.0033(6) 0.0119(7) 0.0068(6)
O100 0.0238(9) 0.0238(8) 0.0365(9) 0.0029(7) 0.0083(7) 0.0067(6)
O130 0.0313(9) 0.0315(8) 0.0296(8) 0.0056(7) 0.0067(7) 0.0081(7)
O140 0.0237(8) 0.0520(10) 0.0417(9) 0.0343(8) 0.0086(7) 0.0058(7)
O120 0.0248(9) 0.0361(9) 0.0271(8) 0.0023(7) 0.0099(7) 0.0016(7)
N20 0.0176(9) 0.0207(9) 0.0323(10) 0.0154(7) 0.0112(8) 0.0067(7)
N21 0.0188(9) 0.0186(8) 0.0341(10) 0.0144(7) 0.0144(8) 0.0058(7)
N12 0.0143(9) 0.0260(9) 0.0215(9) 0.0043(7) 0.0079(7) 0.0026(7)
N13 0.0179(9) 0.0240(9) 0.0230(9) 0.0040(7) 0.0090(8) 0.0026(7)
N3 0.0259(10) 0.0208(9) 0.0394(10) 0.0094(8) 0.0218(9) 0.0066(7)
N4 0.0253(10) 0.0196(9) 0.0362(10) 0.0085(8) 0.0184(8) 0.0065(7)
N11 0.0155(9) 0.0316(10) 0.0342(10) 0.0176(8) 0.0074(8) 0.0032(7)
N10 0.0183(9) 0.0334(10) 0.0369(10) 0.0199(9) 0.0100(8) 0.0043(8)
N2 0.0291(11) 0.0390(11) 0.0382(11) 0.0131(9) 0.0209(9) 0.0073(9)
C51 0.0177(10) 0.0134(9) 0.0123(9) 0.0020(7) 0.0064(8) 0.0015(8)
C61 0.0105(9) 0.0201(10) 0.0193(10) 0.0088(8) 0.0075(8) 0.0057(8)
N1 0.0361(12) 0.0335(11) 0.0472(12) 0.0120(9) 0.0271(10) 0.0116(9)
C50 0.0175(11) 0.0130(9) 0.0126(9) 0.0019(7) 0.0061(8) 0.0015(8)
C44 0.0198(10) 0.0158(9) 0.0156(9) 0.0062(7) 0.0091(8) 0.0053(8)
C54 0.0173(10) 0.0129(9) 0.0133(9) 0.0025(7) 0.0065(8) 0.0022(8)
C65 0.0150(10) 0.0206(10) 0.0166(9) 0.0107(8) 0.0057(8) 0.0070(8)
C33 0.0184(11) 0.0203(10) 0.0187(10) 0.0104(8) 0.0075(9) 0.0049(8)
C58 0.0093(9) 0.0197(10) 0.0209(10) 0.0065(8) 0.0057(8) 0.0044(8)
C53 0.0155(10) 0.0194(10) 0.0174(10) 0.0081(8) 0.0057(8) 0.0065(8)
C70 0.0156(10) 0.0204(10) 0.0206(10) 0.0113(8) 0.0086(8) 0.0048(8)
C71 0.0170(10) 0.0166(10) 0.0224(11) 0.0094(9) 0.0074(9) 0.0017(8)
C40 0.0163(10) 0.0199(10) 0.0176(10) 0.0090(8) 0.0069(8) 0.0046(8)
C62 0.0162(10) 0.0189(10) 0.0195(10) 0.0095(8) 0.0078(8) 0.0050(8)
C57 0.0121(10) 0.0206(10) 0.0238(11) 0.0069(9) 0.0076(8) 0.0069(8)
C64 0.0175(10) 0.0213(11) 0.0165(10) 0.0089(9) 0.0056(8) 0.0053(8)
C72 0.0169(10) 0.0158(9) 0.0190(10) 0.0078(8) 0.0059(8) 0.0021(8)
C75 0.0169(10) 0.0131(9) 0.0183(10) 0.0078(8) 0.0087(8) 0.0018(8)
C52 0.0127(10) 0.0205(10) 0.0182(10) 0.0083(8) 0.0074(8) 0.0037(8)
C59 0.0180(10) 0.0185(10) 0.0237(10) 0.0113(8) 0.0105(9) 0.0070(8)
C41 0.0194(11) 0.0179(10) 0.0198(10) 0.0082(8) 0.0106(9) 0.0062(8)
C76 0.0194(11) 0.0207(10) 0.0146(9) 0.0060(8) 0.0057(8) 0.0058(8)
C30 0.0176(10) 0.0219(10) 0.0164(9) 0.0085(8) 0.0066(8) 0.0042(8)
C73 0.0205(11) 0.0177(10) 0.0163(10) 0.0046(8) 0.0074(9) 0.0030(8)
C27 0.0185(11) 0.0224(10) 0.0180(10) 0.0099(8) 0.0074(9) 0.0041(8)
C66 0.0189(10) 0.0161(9) 0.0184(10) 0.0065(8) 0.0070(8) 0.0041(8)
C67 0.0165(10) 0.0188(10) 0.0223(10) 0.0091(8) 0.0098(9) 0.0033(8)
C24 0.0179(11) 0.0192(10) 0.0232(10) 0.0109(8) 0.0081(9) 0.0054(8)
O110 0.0590(13) 0.0519(11) 0.0702(13) 0.0323(11) 0.0351(12) 0.0189(10)
C11 0.0203(11) 0.0183(10) 0.0238(10) 0.0112(8) 0.0108(9) 0.0057(8)
C60 0.0185(10) 0.0188(10) 0.0170(10) 0.0076(8) 0.0085(8) 0.0064(8)
C68 0.0155(10) 0.0195(10) 0.0152(9) 0.0102(8) 0.0048(8) 0.0067(8)
C55 0.0139(10) 0.0220(10) 0.0258(11) 0.0118(9) 0.0103(9) 0.0034(8)
C32 0.0205(11) 0.0205(10) 0.0185(10) 0.0065(8) 0.0084(9) 0.0060(8)
C74 0.0165(10) 0.0197(10) 0.0193(10) 0.0056(8) 0.0087(9) 0.0060(8)
C77 0.0207(11) 0.0212(10) 0.0207(10) 0.0062(8) 0.0101(9) 0.0072(8)
C56 0.0150(10) 0.0213(10) 0.0230(10) 0.0111(8) 0.0086(8) 0.0067(8)
C69 0.0157(10) 0.0160(9) 0.0172(10) 0.0074(8) 0.0052(8) 0.0045(8)
C63 0.0148(10) 0.0228(10) 0.0149(9) 0.0065(8) 0.0044(8) 0.0049(8)
C45 0.0168(10) 0.0187(10) 0.0210(10) 0.0067(8) 0.0041(9) 0.0015(8)
C5 0.0215(11) 0.0244(11) 0.0180(10) 0.0102(8) 0.0087(9) 0.0071(9)
C31 0.0187(11) 0.0186(10) 0.0161(10) 0.0045(8) 0.0051(8) 0.0018(8)
C25 0.0206(11) 0.0210(10) 0.0195(10) 0.0058(8) 0.0062(9) 0.0030(8)
C46 0.0187(11) 0.0207(10) 0.0224(10) 0.0111(8) 0.0056(9) 0.0067(8)
C8 0.0213(11) 0.0192(10) 0.0202(10) 0.0110(8) 0.0094(9) 0.0056(8)
C14 0.0212(11) 0.0202(10) 0.0186(10) 0.0076(8) 0.0077(9) 0.0045(8)
C9 0.0182(11) 0.0208(10) 0.0212(10) 0.0063(8) 0.0061(9) 0.0036(8)
C3 0.0187(11) 0.0242(11) 0.0217(10) 0.0078(9) 0.0060(9) 0.0027(9)
C22 0.0204(11) 0.0194(10) 0.0217(10) 0.0071(8) 0.0040(9) 0.0026(8)
C12 0.0199(11) 0.0192(10) 0.0233(11) 0.0088(9) 0.0085(9) 0.0012(8)
C4 0.0232(11) 0.0214(10) 0.0200(10) 0.0069(8) 0.0078(9) 0.0051(9)
C26 0.0228(11) 0.0232(11) 0.0265(11) 0.0100(9) 0.0140(9) 0.0080(9)
C2 0.0208(11) 0.0286(11) 0.0207(10) 0.0088(9) 0.0090(9) 0.0067(9)
C21 0.0173(11) 0.0190(10) 0.0289(11) 0.0125(9) 0.0084(9) 0.0062(8)
C10 0.0248(12) 0.0182(10) 0.0225(10) 0.0063(8) 0.0109(9) 0.0059(8)
C20 0.0207(11) 0.0182(10) 0.0338(12) 0.0134(9) 0.0108(10) 0.0076(8)
C6 0.0208(11) 0.0248(11) 0.0254(11) 0.0043(9) 0.0105(9) 0.0031(9)
C29 0.0221(11) 0.0212(10) 0.0269(11) 0.0095(9) 0.0130(9) 0.0072(9)
C28 0.0218(11) 0.0185(10) 0.0278(11) 0.0078(9) 0.0115(9) 0.0021(8)
C43 0.0187(11) 0.0250(11) 0.0329(12) 0.0185(9) 0.0064(9) 0.0069(9)
C13 0.0235(11) 0.0180(10) 0.0201(10) 0.0062(8) 0.0099(9) 0.0044(8)
C23 0.0220(11) 0.0200(10) 0.0221(10) 0.0068(8) 0.0110(9) 0.0050(8)
C42 0.0134(10) 0.0253(11) 0.0311(11) 0.0148(9) 0.0065(9) 0.0032(8)
C1 0.0222(11) 0.0323(12) 0.0177(10) 0.0049(9) 0.0066(9) 0.0045(9)
C7 0.0281(12) 0.0253(11) 0.0254(11) 0.0033(9) 0.0131(10) 0.0049(9)
B1 0.0163(12) 0.0157(11) 0.0164(11) 0.0064(9) 0.0076(9) 0.0032(9)

loop_
_atom_type_symbol
_atom_type_description
_atom_type_scat_dispersion_real
_atom_type_scat_dispersion_imag
_atom_type_scat_source
C C 0.0181 0.0091 'International Tables Vol C Tables 4.2.6.8 and 6.1.1.4'
H H 0.0000 0.0000 'International Tables Vol C Tables 4.2.6.8 and 6.1.1.4'
B B 0.0090 0.0039 'International Tables Vol C Tables 4.2.6.8 and 6.1.1.4'
N N 0.0311 0.0180 'International Tables Vol C Tables 4.2.6.8 and 6.1.1.4'
O O 0.0492 0.0322 'International Tables Vol C Tables 4.2.6.8 and 6.1.1.4'

loop_
_exptl_crystal_face_index_h
_exptl_crystal_face_index_k
_exptl_crystal_face_index_l
_exptl_crystal_face_perp_dist
6 -7 1 0.0902
5 -1 5 0.0911
0 6 4 0.0648
-5 -1 -5 0.1292
1 -7 -4 0.0938
-3 -7 9 0.0867
4 7 -9 0.0286
-9 0 4 0.0820
-6 -6 8 0.0883

loop_
_geom_angle_atom_site_label_1
_geom_angle_atom_site_label_2
_geom_angle_atom_site_label_3
_geom_angle
_geom_angle_site_symmetry_1
_geom_angle_site_symmetry_3
_geom_angle_publ_flag
H10C O100 H10D 104.5 . . ?
H13C O130 H13D 104.5 . . ?
H14A O140 H14B 104.5 . . ?
H12C O120 H12D 104.5 . . ?
H20A N20 H20B 120.0 . . ?
C40 N20 H20A 120.0 . . ?
C40 N20 H20B 120.0 . . ?
H21A N21 H21B 120.0 . . ?
C40 N21 H21A 120.0 . . ?
C40 N21 H21B 120.0 . . ?
H12A N12 H12B 120.0 . . ?
C33 N12 H12A 120.0 . . ?
C33 N12 H12B 120.0 . . ?
H13A N13 H13B 120.0 . . ?
C33 N13 H13A 120.0 . . ?
C33 N13 H13B 120.0 . . ?
H3A N3 H3B 120.0 . . ?
C14 N3 H3A 120.0 . . ?
C14 N3 H3B 120.0 . . ?
H4A N4 H4B 120.0 . . ?
C14 N4 H4A 120.0 . . ?
C14 N4 H4B 120.0 . . ?
H11A N11 H11B 120.0 . . ?
C20 N11 H11A 120.0 . . ?
C20 N11 H11B 120.0 . . ?
H10A N10 H10B 120.0 . . ?
C20 N10 H10A 120.0 . . ?
C20 N10 H10B 120.0 . . ?
H2A N2 H2B 120.0 . . ?
C1 N2 H2A 120.0 . . ?
C1 N2 H2B 120.0 . . ?
C52 C51 C50 120.67(16) . . ?
C52 C51 C56 117.76(17) . . ?
C56 C51 C50 121.57(17) . . ?
C62 C61 C60 114.83(17) . . ?
C62 C61 B1 123.91(16) . . ?
C60 C61 B1 121.13(16) . . ?
H1A N1 H1B 120.0 . . ?
C1 N1 H1A 120.0 . . ?
C1 N1 H1B 120.0 . . ?
O1 C50 C51 118.57(16) . . ?
O2 C50 O1 122.97(17) . . ?
O2 C50 C51 118.44(17) . . ?
C45 C44 C44 121.7(2) . 2_767 ?
C45 C44 C43 116.88(18) . . ?
C43 C44 C44 121.4(2) . 2_767 ?
C53 C54 C55 114.72(17) . . ?
C53 C54 B1 125.05(17) . . ?
C55 C54 B1 120.19(16) . . ?
C70 C65 C64 121.67(17) . . ?
C70 C65 C66 117.54(17) . . ?
C66 C65 C64 120.76(17) . . ?
N12 C33 N13 120.64(18) . . ?
N12 C33 C30 119.83(17) . . ?
N13 C33 C30 119.53(17) . . ?
C59 C58 C57 120.41(17) . . ?
C63 C58 C57 121.67(17) . . ?
C63 C58 C59 117.86(17) . . ?
C54 C53 H53 118.6 . . ?
C54 C53 C52 122.80(18) . . ?
C52 C53 H53 118.6 . . ?
C65 C70 H70 119.3 . . ?
C69 C70 C65 121.33(17) . . ?
C69 C70 H70 119.3 . . ?
O8 C71 C72 117.48(17) . . ?
O7 C71 O8 122.78(18) . . ?
O7 C71 C72 119.71(17) . . ?
N20 C40 C41 120.06(17) . . ?
N21 C40 N20 119.85(17) . . ?
N21 C40 C41 120.07(17) . . ?
C61 C62 H62 118.6 . . ?
C63 C62 C61 122.81(18) . . ?
C63 C62 H62 118.6 . . ?
O4 C57 O3 124.26(18) . . ?
O4 C57 C58 117.16(17) . . ?
O3 C57 C58 118.48(17) . . ?
O6 C64 O5 122.44(17) . . ?
O6 C64 C65 119.95(16) . . ?
O5 C64 C65 117.61(16) . . ?
C73 C72 C71 120.84(17) . . ?
C73 C72 C77 117.37(18) . . ?
C77 C72 C71 121.74(18) . . ?
C76 C75 B1 121.29(16) . . ?
C74 C75 C76 114.40(18) . . ?
C74 C75 B1 124.30(17) . . ?
C51 C52 C53 121.14(17) . . ?
C51 C52 H52 119.4 . . ?
C53 C52 H52 119.4 . . ?
C58 C59 H59 119.8 . . ?
C60 C59 C58 120.43(18) . . ?
C60 C59 H59 119.8 . . ?
C46 C41 C40 121.66(18) . . ?
C42 C41 C40 119.86(17) . . ?
C42 C41 C46 118.45(18) . . ?
C75 C76 H76 118.5 . . ?
C77 C76 C75 123.06(17) . . ?
C77 C76 H76 118.5 . . ?
C31 C30 C33 119.61(17) . . ?
C29 C30 C33 121.77(18) . . ?
C29 C30 C31 118.58(18) . . ?
C72 C73 H73 119.5 . . ?
C72 C73 C74 120.94(18) . . ?
C74 C73 H73 119.5 . . ?
C32 C27 C24 121.04(18) . . ?
C32 C27 C28 118.03(18) . . ?
C28 C27 C24 120.93(17) . . ?
C65 C66 H66 119.7 . . ?
C67 C66 C65 120.58(18) . . ?
C67 C66 H66 119.7 . . ?
C66 C67 H67 118.4 . . ?
C66 C67 C68 123.25(17) . . ?
C68 C67 H67 118.4 . . ?
C25 C24 C27 120.20(18) . . ?
C25 C24 C23 118.31(18) . . ?
C23 C24 C27 121.48(17) . . ?
H11C O110 H11D 104.5 . . ?
C12 C11 C14 123.56(18) . . ?
C12 C11 C10 118.96(18) . . ?
C10 C11 C14 117.44(17) . . ?
C61 C60 H60 118.4 . . ?
C59 C60 C61 123.12(17) . . ?
C59 C60 H60 118.4 . . ?
C67 C68 B1 118.69(16) . . ?
C69 C68 C67 115.04(17) . . ?
C69 C68 B1 126.22(16) . . ?
C54 C55 H55 118.2 . . ?
C56 C55 C54 123.58(17) . . ?
C56 C55 H55 118.2 . . ?
C27 C32 H32 119.6 . . ?
C31 C32 C27 120.90(19) . . ?
C31 C32 H32 119.6 . . ?
C75 C74 H74 118.4 . . ?
C73 C74 C75 123.18(18) . . ?
C73 C74 H74 118.4 . . ?
C72 C77 H77 119.5 . . ?
C76 C77 C72 120.97(18) . . ?
C76 C77 H77 119.5 . . ?
C51 C56 H56 120.1 . . ?
C55 C56 C51 119.90(18) . . ?
C55 C56 H56 120.1 . . ?
C70 C69 C68 122.26(17) . . ?
C70 C69 H69 118.9 . . ?
C68 C69 H69 118.9 . . ?
C58 C63 C62 120.85(17) . . ?
C58 C63 H63 119.6 . . ?
C62 C63 H63 119.6 . . ?
C44 C45 H45 119.0 . . ?
C46 C45 C44 122.10(18) . . ?
C46 C45 H45 119.0 . . ?
C4 C5 C8 121.70(18) . . ?
C6 C5 C8 120.99(18) . . ?
C6 C5 C4 117.28(18) . . ?
C30 C31 H31 119.6 . . ?
C32 C31 C30 120.88(18) . . ?
C32 C31 H31 119.6 . . ?
C24 C25 H25 119.5 . . ?
C26 C25 C24 121.00(18) . . ?
C26 C25 H25 119.5 . . ?
C41 C46 H46 119.9 . . ?
C45 C46 C41 120.19(19) . . ?
C45 C46 H46 119.9 . . ?
C9 C8 C5 120.57(18) . . ?
C9 C8 C13 117.38(18) . . ?
C13 C8 C5 122.03(17) . . ?
N3 C14 N4 119.48(18) . . ?
N3 C14 C11 117.50(17) . . ?
N4 C14 C11 122.98(18) . . ?
C8 C9 H9 119.3 . . ?
C10 C9 C8 121.44(19) . . ?
C10 C9 H9 119.3 . . ?
C4 C3 H3 119.9 . . ?
C4 C3 C2 120.15(19) . . ?
C2 C3 H3 119.9 . . ?
C21 C22 H22 119.9 . . ?
C23 C22 H22 119.9 . . ?
C23 C22 C21 120.22(18) . . ?
C11 C12 H12 120.1 . . ?
C13 C12 C11 119.87(18) . . ?
C13 C12 H12 120.1 . . ?
C5 C4 H4 119.1 . . ?
C3 C4 C5 121.82(19) . . ?
C3 C4 H4 119.1 . . ?
C25 C26 H26 119.9 . . ?
C25 C26 C21 120.29(18) . . ?
C21 C26 H26 119.9 . . ?
C3 C2 C1 120.77(18) . . ?
C7 C2 C3 118.54(19) . . ?
C7 C2 C1 120.69(18) . . ?
C22 C21 C20 120.83(18) . . ?
C26 C21 C22 119.24(18) . . ?
C26 C21 C20 119.75(18) . . ?
C11 C10 H10 119.7 . . ?
C9 C10 C11 120.67(18) . . ?
C9 C10 H10 119.7 . . ?
N11 C20 C21 119.26(18) . . ?
N10 C20 N11 122.16(19) . . ?
N10 C20 C21 118.55(19) . . ?
C5 C6 H6 119.4 . . ?
C7 C6 C5 121.28(19) . . ?
C7 C6 H6 119.4 . . ?
C30 C29 H29 119.8 . . ?
C28 C29 C30 120.42(19) . . ?
C28 C29 H29 119.8 . . ?
C27 C28 H28 119.4 . . ?
C29 C28 C27 121.13(18) . . ?
C29 C28 H28 119.4 . . ?
C44 C43 H43 119.3 . . ?
C42 C43 C44 121.49(19) . . ?
C42 C43 H43 119.3 . . ?
C8 C13 H13 119.2 . . ?
C12 C13 C8 121.64(18) . . ?
C12 C13 H13 119.2 . . ?
C24 C23 H23 119.7 . . ?
C22 C23 C24 120.70(18) . . ?
C22 C23 H23 119.7 . . ?
C41 C42 H42 119.6 . . ?
C43 C42 C41 120.76(19) . . ?
C43 C42 H42 119.6 . . ?
N2 C1 C2 120.7(2) . . ?
N1 C1 N2 119.6(2) . . ?
N1 C1 C2 119.66(19) . . ?
C2 C7 H7 119.5 . . ?
C6 C7 C2 120.93(19) . . ?
C6 C7 H7 119.5 . . ?
C61 B1 C54 110.69(15) . . ?
C61 B1 C75 107.43(15) . . ?
C61 B1 C68 113.91(15) . . ?
C54 B1 C75 111.04(15) . . ?
C68 B1 C54 106.32(15) . . ?
C68 B1 C75 107.45(15) . . ?

loop_
_geom_bond_atom_site_label_1
_geom_bond_atom_site_label_2
_geom_bond_distance
_geom_bond_site_symmetry_2
_geom_bond_publ_flag
O1 C50 1.268(2) . ?
O2 C50 1.262(2) . ?
O6 C64 1.253(2) . ?
O5 C64 1.280(2) . ?
O4 C57 1.257(2) . ?
O8 C71 1.272(2) . ?
O7 C71 1.253(2) . ?
O3 C57 1.261(2) . ?
O100 H10C 0.8701 . ?
O100 H10D 0.8700 . ?
O130 H13C 0.8703 . ?
O130 H13D 0.8698 . ?
O140 H14A 0.8700 . ?
O140 H14B 0.8701 . ?
O120 H12C 0.8702 . ?
O120 H12D 0.8698 . ?
N20 H20A 0.8800 . ?
N20 H20B 0.8800 . ?
N20 C40 1.316(3) . ?
N21 H21A 0.8800 . ?
N21 H21B 0.8800 . ?
N21 C40 1.307(3) . ?
N12 H12A 0.8800 . ?
N12 H12B 0.8800 . ?
N12 C33 1.315(3) . ?
N13 H13A 0.8800 . ?
N13 H13B 0.8800 . ?
N13 C33 1.316(3) . ?
N3 H3A 0.8800 . ?
N3 H3B 0.8800 . ?
N3 C14 1.312(3) . ?
N4 H4A 0.8800 . ?
N4 H4B 0.8800 . ?
N4 C14 1.314(3) . ?
N11 H11A 0.8800 . ?
N11 H11B 0.8800 . ?
N11 C20 1.315(3) . ?
N10 H10A 0.8800 . ?
N10 H10B 0.8800 . ?
N10 C20 1.308(3) . ?
N2 H2A 0.8800 . ?
N2 H2B 0.8800 . ?
N2 C1 1.311(3) . ?
C51 C50 1.506(3) . ?
C51 C52 1.388(3) . ?
C51 C56 1.401(3) . ?
C61 C62 1.400(3) . ?
C61 C60 1.410(3) . ?
C61 B1 1.648(3) . ?
N1 H1A 0.8800 . ?
N1 H1B 0.8800 . ?
N1 C1 1.307(3) . ?
C44 C44 1.496(4) 2_767 ?
C44 C45 1.392(3) . ?
C44 C43 1.395(3) . ?
C54 C53 1.394(3) . ?
C54 C55 1.407(3) . ?
C54 B1 1.653(3) . ?
C65 C70 1.391(3) . ?
C65 C64 1.496(3) . ?
C65 C66 1.392(3) . ?
C33 C30 1.478(3) . ?
C58 C57 1.515(3) . ?
C58 C59 1.402(3) . ?
C58 C63 1.386(3) . ?
C53 H53 0.9500 . ?
C53 C52 1.394(3) . ?
C70 H70 0.9500 . ?
C70 C69 1.389(3) . ?
C71 C72 1.500(3) . ?
C40 C41 1.483(3) . ?
C62 H62 0.9500 . ?
C62 C63 1.394(3) . ?
C72 C73 1.389(3) . ?
C72 C77 1.401(3) . ?
C75 C76 1.411(3) . ?
C75 C74 1.405(3) . ?
C75 B1 1.657(3) . ?
C52 H52 0.9500 . ?
C59 H59 0.9500 . ?
C59 C60 1.383(3) . ?
C41 C46 1.392(3) . ?
C41 C42 1.387(3) . ?
C76 H76 0.9500 . ?
C76 C77 1.382(3) . ?
C30 C31 1.396(3) . ?
C30 C29 1.395(3) . ?
C73 H73 0.9500 . ?
C73 C74 1.390(3) . ?
C27 C24 1.478(3) . ?
C27 C32 1.398(3) . ?
C27 C28 1.399(3) . ?
C66 H66 0.9500 . ?
C66 C67 1.380(3) . ?
C67 H67 0.9500 . ?
C67 C68 1.406(3) . ?
C24 C25 1.392(3) . ?
C24 C23 1.402(3) . ?
O110 H11C 0.8699 . ?
O110 H11D 0.8700 . ?
C11 C14 1.482(3) . ?
C11 C12 1.395(3) . ?
C11 C10 1.396(3) . ?
C60 H60 0.9500 . ?
C68 C69 1.399(3) . ?
C68 B1 1.648(3) . ?
C55 H55 0.9500 . ?
C55 C56 1.390(3) . ?
C32 H32 0.9500 . ?
C32 C31 1.374(3) . ?
C74 H74 0.9500 . ?
C77 H77 0.9500 . ?
C56 H56 0.9500 . ?
C69 H69 0.9500 . ?
C63 H63 0.9500 . ?
C45 H45 0.9500 . ?
C45 C46 1.381(3) . ?
C5 C8 1.490(3) . ?
C5 C4 1.400(3) . ?
C5 C6 1.394(3) . ?
C31 H31 0.9500 . ?
C25 H25 0.9500 . ?
C25 C26 1.381(3) . ?
C46 H46 0.9500 . ?
C8 C9 1.393(3) . ?
C8 C13 1.407(3) . ?
C9 H9 0.9500 . ?
C9 C10 1.378(3) . ?
C3 H3 0.9500 . ?
C3 C4 1.382(3) . ?
C3 C2 1.396(3) . ?
C22 H22 0.9500 . ?
C22 C21 1.393(3) . ?
C22 C23 1.383(3) . ?
C12 H12 0.9500 . ?
C12 C13 1.385(3) . ?
C4 H4 0.9500 . ?
C26 H26 0.9500 . ?
C26 C21 1.391(3) . ?
C2 C1 1.481(3) . ?
C2 C7 1.390(3) . ?
C21 C20 1.485(3) . ?
C10 H10 0.9500 . ?
C6 H6 0.9500 . ?
C6 C7 1.383(3) . ?
C29 H29 0.9500 . ?
C29 C28 1.380(3) . ?
C28 H28 0.9500 . ?
C43 H43 0.9500 . ?
C43 C42 1.383(3) . ?
C13 H13 0.9500 . ?
C23 H23 0.9500 . ?
C42 H42 0.9500 . ?
C7 H7 0.9500 . ?

loop_
_geom_torsion_atom_site_label_1
_geom_torsion_atom_site_label_2
_geom_torsion_atom_site_label_3
_geom_torsion_atom_site_label_4
_geom_torsion
_geom_torsion_site_symmetry_1
_geom_torsion_site_symmetry_2
_geom_torsion_site_symmetry_3
_geom_torsion_site_symmetry_4
_geom_torsion_publ_flag
O8 C71 C72 C73 2.7(3) . . . . ?
O8 C71 C72 C77 -174.74(17) . . . . ?
O7 C71 C72 C73 -179.02(17) . . . . ?
O7 C71 C72 C77 3.6(3) . . . . ?
N20 C40 C41 C46 146.70(19) . . . . ?
N20 C40 C41 C42 -35.5(3) . . . . ?
N21 C40 C41 C46 -34.9(3) . . . . ?
N21 C40 C41 C42 142.81(19) . . . . ?
N12 C33 C30 C31 -24.4(3) . . . . ?
N12 C33 C30 C29 157.92(19) . . . . ?
N13 C33 C30 C31 154.82(19) . . . . ?
N13 C33 C30 C29 -22.9(3) . . . . ?
C61 C62 C63 C58 -2.0(3) . . . . ?
C50 C51 C52 C53 -178.23(16) . . . . ?
C50 C51 C56 C55 178.85(17) . . . . ?
C44 C44 C45 C46 -177.8(2) 2_767 . . . ?
C44 C44 C43 C42 178.3(2) 2_767 . . . ?
C44 C45 C46 C41 -0.5(3) . . . . ?
C44 C43 C42 C41 -0.5(3) . . . . ?
C54 C53 C52 C51 0.1(3) . . . . ?
C54 C55 C56 C51 -1.4(3) . . . . ?
C65 C70 C69 C68 -0.9(3) . . . . ?
C65 C66 C67 C68 0.0(3) . . . . ?
C33 C30 C31 C32 -178.61(18) . . . . ?
C33 C30 C29 C28 176.22(18) . . . . ?
C58 C59 C60 C61 -2.0(3) . . . . ?
C53 C54 C55 C56 3.4(3) . . . . ?
C53 C54 B1 C61 98.4(2) . . . . ?
C53 C54 B1 C75 -20.9(2) . . . . ?
C53 C54 B1 C68 -137.43(18) . . . . ?
C70 C65 C64 O6 177.32(18) . . . . ?
C70 C65 C64 O5 -2.4(3) . . . . ?
C70 C65 C66 C67 -0.1(3) . . . . ?
C71 C72 C73 C74 -174.98(17) . . . . ?
C71 C72 C77 C76 175.36(17) . . . . ?
C40 C41 C46 C45 175.03(18) . . . . ?
C40 C41 C42 C43 -174.56(18) . . . . ?
C62 C61 C60 C59 -0.9(3) . . . . ?
C62 C61 B1 C54 3.0(3) . . . . ?
C62 C61 B1 C75 124.43(19) . . . . ?
C62 C61 B1 C68 -116.7(2) . . . . ?
C57 C58 C59 C60 -174.43(17) . . . . ?
C57 C58 C63 C62 176.31(17) . . . . ?
C64 C65 C70 C69 -177.40(18) . . . . ?
C64 C65 C66 C67 177.88(18) . . . . ?
C72 C73 C74 C75 -0.6(3) . . . . ?
C75 C76 C77 C72 -0.3(3) . . . . ?
C52 C51 C50 O1 172.98(16) . . . . ?
C52 C51 C50 O2 -5.1(2) . . . . ?
C52 C51 C56 C55 -1.4(3) . . . . ?
C59 C58 C57 O4 -15.7(3) . . . . ?
C59 C58 C57 O3 160.90(18) . . . . ?
C59 C58 C63 C62 -0.9(3) . . . . ?
C76 C75 C74 C73 -1.8(3) . . . . ?
C76 C75 B1 C61 -41.3(2) . . . . ?
C76 C75 B1 C54 79.9(2) . . . . ?
C76 C75 B1 C68 -164.24(16) . . . . ?
C30 C29 C28 C27 1.9(3) . . . . ?
C73 C72 C77 C76 -2.2(3) . . . . ?
C27 C24 C25 C26 174.01(19) . . . . ?
C27 C24 C23 C22 -176.30(19) . . . . ?
C27 C32 C31 C30 2.8(3) . . . . ?
C66 C65 C70 C69 0.5(3) . . . . ?
C66 C65 C64 O6 -0.6(3) . . . . ?
C66 C65 C64 O5 179.76(18) . . . . ?
C66 C67 C68 C69 -0.3(3) . . . . ?
C66 C67 C68 B1 177.28(18) . . . . ?
C67 C68 C69 C70 0.7(3) . . . . ?
C67 C68 B1 C61 168.55(17) . . . . ?
C67 C68 B1 C54 46.4(2) . . . . ?
C67 C68 B1 C75 -72.6(2) . . . . ?
C24 C27 C32 C31 178.63(18) . . . . ?
C24 C27 C28 C29 179.03(18) . . . . ?
C24 C25 C26 C21 2.5(3) . . . . ?
C11 C12 C13 C8 1.5(3) . . . . ?
C60 C61 C62 C63 2.8(3) . . . . ?
C60 C61 B1 C54 -172.58(16) . . . . ?
C60 C61 B1 C75 -51.2(2) . . . . ?
C60 C61 B1 C68 67.7(2) . . . . ?
C55 C54 C53 C52 -2.7(3) . . . . ?
C55 C54 B1 C61 -84.0(2) . . . . ?
C55 C54 B1 C75 156.74(16) . . . . ?
C55 C54 B1 C68 40.2(2) . . . . ?
C32 C27 C24 C25 43.9(3) . . . . ?
C32 C27 C24 C23 -137.4(2) . . . . ?
C32 C27 C28 C29 0.0(3) . . . . ?
C74 C75 C76 C77 2.2(3) . . . . ?
C74 C75 B1 C61 137.88(17) . . . . ?
C74 C75 B1 C54 -101.0(2) . . . . ?
C74 C75 B1 C68 14.9(2) . . . . ?
C77 C72 C73 C74 2.6(3) . . . . ?
C56 C51 C50 O1 -7.2(3) . . . . ?
C56 C51 C50 O2 174.69(17) . . . . ?
C56 C51 C52 C53 2.0(3) . . . . ?
C69 C68 B1 C61 -14.2(3) . . . . ?
C69 C68 B1 C54 -136.37(18) . . . . ?
C69 C68 B1 C75 104.7(2) . . . . ?
C63 C58 C57 O4 167.14(18) . . . . ?
C63 C58 C57 O3 -16.3(3) . . . . ?
C63 C58 C59 C60 2.8(3) . . . . ?
C45 C44 C43 C42 -2.6(3) . . . . ?
C5 C8 C9 C10 176.89(18) . . . . ?
C5 C8 C13 C12 -178.80(18) . . . . ?
C5 C6 C7 C2 0.7(3) . . . . ?
C31 C30 C29 C28 -1.5(3) . . . . ?
C25 C24 C23 C22 2.4(3) . . . . ?
C25 C26 C21 C22 2.1(3) . . . . ?
C25 C26 C21 C20 -173.04(19) . . . . ?
C46 C41 C42 C43 3.3(3) . . . . ?
C8 C5 C4 C3 -177.19(19) . . . . ?
C8 C5 C6 C7 176.9(2) . . . . ?
C8 C9 C10 C11 2.3(3) . . . . ?
C14 C11 C12 C13 176.93(18) . . . . ?
C14 C11 C10 C9 -178.95(18) . . . . ?
C9 C8 C13 C12 -0.2(3) . . . . ?
C3 C2 C1 N2 -39.8(3) . . . . ?
C3 C2 C1 N1 141.3(2) . . . . ?
C3 C2 C7 C6 -0.1(3) . . . . ?
C22 C21 C20 N11 38.1(3) . . . . ?
C22 C21 C20 N10 -139.6(2) . . . . ?
C12 C11 C14 N3 -130.6(2) . . . . ?
C12 C11 C14 N4 51.7(3) . . . . ?
C12 C11 C10 C9 -1.0(3) . . . . ?
C4 C5 C8 C9 -21.1(3) . . . . ?
C4 C5 C8 C13 157.40(19) . . . . ?
C4 C5 C6 C7 -0.9(3) . . . . ?
C4 C3 C2 C1 179.48(19) . . . . ?
C4 C3 C2 C7 -0.2(3) . . . . ?
C26 C21 C20 N11 -146.8(2) . . . . ?
C26 C21 C20 N10 35.5(3) . . . . ?
C2 C3 C4 C5 -0.1(3) . . . . ?
C21 C22 C23 C24 2.1(3) . . . . ?
C10 C11 C14 N3 47.3(3) . . . . ?
C10 C11 C14 N4 -130.4(2) . . . . ?
C10 C11 C12 C13 -0.9(3) . . . . ?
C6 C5 C8 C9 161.1(2) . . . . ?
C6 C5 C8 C13 -20.3(3) . . . . ?
C6 C5 C4 C3 0.6(3) . . . . ?
C29 C30 C31 C32 -0.8(3) . . . . ?
C28 C27 C24 C25 -135.1(2) . . . . ?
C28 C27 C24 C23 43.6(3) . . . . ?
C28 C27 C32 C31 -2.4(3) . . . . ?
C43 C44 C45 C46 3.2(3) . . . . ?
C13 C8 C9 C10 -1.7(3) . . . . ?
C23 C24 C25 C26 -4.7(3) . . . . ?
C23 C22 C21 C26 -4.4(3) . . . . ?
C23 C22 C21 C20 170.72(19) . . . . ?
C42 C41 C46 C45 -2.7(3) . . . . ?
C1 C2 C7 C6 -179.8(2) . . . . ?
C7 C2 C1 N2 139.9(2) . . . . ?
C7 C2 C1 N1 -39.0(3) . . . . ?
B1 C61 C62 C63 -173.02(18) . . . . ?
B1 C61 C60 C59 175.14(18) . . . . ?
B1 C54 C53 C52 175.00(17) . . . . ?
B1 C54 C55 C56 -174.47(17) . . . . ?
B1 C75 C76 C77 -178.57(17) . . . . ?
B1 C75 C74 C73 179.01(17) . . . . ?
B1 C68 C69 C70 -176.61(18) . . . . ?

loop_
_exptl_oxdiff_crystal_face_indexfrac_h
_exptl_oxdiff_crystal_face_indexfrac_k
_exptl_oxdiff_crystal_face_indexfrac_l
_exptl_oxdiff_crystal_face_x
_exptl_oxdiff_crystal_face_y
_exptl_oxdiff_crystal_face_z
6.4603 -7.4629 0.5206 -0.0807 -0.3283 0.9411
5.3236 -0.5065 5.0049 0.1643 0.6944 0.7006
-0.3364 5.9337 4.4692 0.2309 0.9652 -0.1226
-4.5029 -0.7864 -5.2184 -0.1886 -0.7951 -0.5765
1.4894 -6.7319 -3.9436 -0.2235 -0.9326 0.2835
-3.4389 -7.1223 8.7279 -0.9440 0.1240 0.3059
3.7858 6.9506 -8.7380 0.9556 -0.1255 -0.2666
-9.1642 0.3958 4.3163 -0.6967 0.0892 -0.7118
-5.8177 -5.5999 8.4604 -0.9915 0.1295 0.0093
